data_4028700
loop_
_publ_author_name
'Xiao-Yong Duan'
'Xiu-Long Yang'
'Ran Fang'
'Xie-Xue Peng'
'Wei Yu'
'Bing Han'

_publ_section_title
;
 Hydrazone Radical Promoted Vicinal Difunctionalization of Alkenes and
 Trifunctionalization of Allyls: Synthesis of Pyrazolines and
 Tetrahydropyridazines
;
_journal_name_full 'Journal of Organic Chemistry'
_journal_page_first 10692
_journal_page_last 10704
_journal_paper_doi 10.1021/jo4016908
_journal_volume 78
_journal_year 2013
_chemical_formula_sum 'C37 H56 N4 O2'
_chemical_formula_weight 588.87
_chemical_name_systematic
; 
 ? 
;
_space_group_IT_number 2
_symmetry_cell_setting triclinic
_symmetry_space_group_name_Hall '-P 1'
_symmetry_space_group_name_H-M 'P -1'
_atom_sites_solution_hydrogens geom
_atom_sites_solution_primary direct
_atom_sites_solution_secondary difmap
_audit_creation_method SHELXL-97
_cell_angle_alpha 71.062(2)
_cell_angle_beta 84.577(2)
_cell_angle_gamma 67.378(2)
_cell_formula_units_Z 2
_cell_length_a 10.7365(16)
_cell_length_b 12.0629(18)
_cell_length_c 15.643(2)
_cell_measurement_temperature 296(2)
_cell_volume 1767.8(4)
_computing_structure_refinement 'SHELXL-97 (Sheldrick, 2008)'
_computing_structure_solution 'SHELXS-97 (Sheldrick, 2008)'
_diffrn_ambient_temperature 296(2)
_diffrn_measured_fraction_theta_full 0.979
_diffrn_measured_fraction_theta_max 0.979
_diffrn_radiation_monochromator graphite
_diffrn_radiation_source 'fine-focus sealed tube'
_diffrn_radiation_type MoK\a
_diffrn_radiation_wavelength 0.71073
_diffrn_reflns_av_R_equivalents 0.0220
_diffrn_reflns_av_sigmaI/netI 0.0334
_diffrn_reflns_limit_h_max 12
_diffrn_reflns_limit_h_min -12
_diffrn_reflns_limit_k_max 12
_diffrn_reflns_limit_k_min -14
_diffrn_reflns_limit_l_max 18
_diffrn_reflns_limit_l_min -18
_diffrn_reflns_number 11772
_diffrn_reflns_theta_full 25.00
_diffrn_reflns_theta_max 25.00
_diffrn_reflns_theta_min 1.93
_exptl_absorpt_coefficient_mu 0.127
_exptl_crystal_density_diffrn 1.415
_exptl_crystal_F_000 770
_refine_diff_density_max 0.135
_refine_diff_density_min -0.176
_refine_diff_density_rms 0.037
_refine_ls_extinction_method none
_refine_ls_goodness_of_fit_ref 1.169
_refine_ls_hydrogen_treatment mixed
_refine_ls_matrix_type full
_refine_ls_number_parameters 398
_refine_ls_number_reflns 6090
_refine_ls_number_restraints 0
_refine_ls_restrained_S_all 1.169
_refine_ls_R_factor_all 0.0668
_refine_ls_R_factor_gt 0.0472
_refine_ls_shift/su_max 0.000
_refine_ls_shift/su_mean 0.000
_refine_ls_structure_factor_coef Fsqd
_refine_ls_weighting_details 'calc w=1/[\s^2^(Fo^2^)+(0.1000P)^2^+0.0000P] where P=(Fo^2^+2Fc^2^)/3'
_refine_ls_weighting_scheme calc
_refine_ls_wR_factor_gt 0.1447
_refine_ls_wR_factor_ref 0.1737
_reflns_number_gt 4529
_reflns_number_total 6090
_reflns_threshold_expression >2sigma(I)
_cod_data_source_file jo4016908_si_002.cif
_cod_data_source_block 1
_cod_original_cell_volume 1767.8(5)
_cod_database_code 4028700

loop_
_symmetry_equiv_pos_as_xyz
'x, y, z'
'-x, -y, -z'

loop_
_atom_site_label
_atom_site_type_symbol
_atom_site_fract_x
_atom_site_fract_y
_atom_site_fract_z
_atom_site_U_iso_or_equiv
_atom_site_adp_type
_atom_site_occupancy
_atom_site_symmetry_multiplicity
_atom_site_calc_flag
_atom_site_refinement_flags
O1 O 0.21541(12) 0.56673(10) 0.19781(7) 0.0422(3) Uani 1 1 d .
O2 O 0.35932(11) 0.22294(10) 0.25062(8) 0.0445(3) Uani 1 1 d .
N1 N 0.03226(15) 0.57945(14) 0.36777(10) 0.0491(4) Uani 1 1 d .
N2 N 0.06291(14) 0.46691(15) 0.35041(11) 0.0495(4) Uani 1 1 d .
N3 N 0.20953(14) 0.61144(13) 0.09818(9) 0.0425(4) Uani 1 1 d .
N4 N 0.46632(14) 0.12968(13) 0.21818(9) 0.0407(4) Uani 1 1 d .
C1 C 0.2290(3) 0.6930(2) 0.46899(15) 0.0710(6) Uani 1 1 d .
H1 H 0.2941 0.6159 0.5006 0.085 Uiso 1 1 calc R
C2 C 0.2223(3) 0.8022(3) 0.48283(18) 0.0863(8) Uani 1 1 d .
H2 H 0.2833 0.7975 0.5235 0.104 Uiso 1 1 calc R
C3 C 0.1285(3) 0.9162(3) 0.4384(2) 0.0910(9) Uani 1 1 d .
H3 H 0.1252 0.9895 0.4479 0.109 Uiso 1 1 calc R
C4 C 0.0389(3) 0.9212(3) 0.3794(2) 0.0976(9) Uani 1 1 d .
H4 H -0.0271 0.9987 0.3494 0.117 Uiso 1 1 calc R
C5 C 0.0446(2) 0.8137(2) 0.36366(19) 0.0762(7) Uani 1 1 d .
H5 H -0.0164 0.8200 0.3223 0.091 Uiso 1 1 calc R
C6 C 0.13923(19) 0.69670(19) 0.40815(13) 0.0515(5) Uani 1 1 d .
C7 C 0.14260(18) 0.58412(18) 0.38972(12) 0.0465(4) Uani 1 1 d .
C8 C 0.26491(18) 0.46249(17) 0.39492(11) 0.0470(5) Uani 1 1 d .
C9 C 0.20796(16) 0.40889(17) 0.33650(11) 0.0422(4) Uani 1 1 d .
H9 H 0.2371 0.3172 0.3650 0.051 Uiso 1 1 calc R
C10 C 0.2839(2) 0.3732(2) 0.49282(14) 0.0704(6) Uani 1 1 d .
H10A H 0.3066 0.4103 0.5318 0.106 Uiso 1 1 calc R
H10B H 0.3554 0.2936 0.4961 0.106 Uiso 1 1 calc R
H10C H 0.2017 0.3598 0.5116 0.106 Uiso 1 1 calc R
C11 C 0.39654(19) 0.4820(2) 0.36433(14) 0.0605(6) Uani 1 1 d .
H11A H 0.3830 0.5418 0.3046 0.091 Uiso 1 1 calc R
H11B H 0.4656 0.4028 0.3638 0.091 Uiso 1 1 calc R
H11C H 0.4236 0.5136 0.4054 0.091 Uiso 1 1 calc R
C12 C -0.03871(18) 0.44109(17) 0.32175(12) 0.0457(4) Uani 1 1 d .
C13 C -0.17103(18) 0.52933(19) 0.30614(13) 0.0526(5) Uani 1 1 d .
H13 H -0.1931 0.6064 0.3163 0.063 Uiso 1 1 calc R
C14 C -0.2688(2) 0.5027(2) 0.27574(16) 0.0665(6) Uani 1 1 d .
H14 H -0.3568 0.5621 0.2657 0.080 Uiso 1 1 calc R
C15 C -0.2390(2) 0.3898(2) 0.25990(17) 0.0733(7) Uani 1 1 d .
H15 H -0.3058 0.3731 0.2387 0.088 Uiso 1 1 calc R
C16 C -0.1089(2) 0.3018(2) 0.27589(16) 0.0676(6) Uani 1 1 d .
H16 H -0.0879 0.2252 0.2653 0.081 Uiso 1 1 calc R
C17 C -0.0093(2) 0.32575(19) 0.30751(14) 0.0562(5) Uani 1 1 d .
H17 H 0.0778 0.2647 0.3193 0.067 Uiso 1 1 calc R
C18 C 0.23525(16) 0.43561(15) 0.23483(11) 0.0391(4) Uani 1 1 d .
H18 H 0.1646 0.4241 0.2074 0.047 Uiso 1 1 calc R
C19 C 0.06395(19) 0.6827(2) 0.06708(13) 0.0579(5) Uani 1 1 d .
C20 C 0.0632(2) 0.7414(2) -0.03612(14) 0.0751(7) Uani 1 1 d .
H20A H 0.0969 0.6738 -0.0631 0.090 Uiso 1 1 calc R
H20B H -0.0293 0.7925 -0.0581 0.090 Uiso 1 1 calc R
C21 C 0.1463(3) 0.8223(2) -0.06735(16) 0.0818(8) Uani 1 1 d .
H21A H 0.1109 0.8938 -0.0443 0.098 Uiso 1 1 calc R
H21B H 0.1438 0.8542 -0.1329 0.098 Uiso 1 1 calc R
C22 C 0.2896(2) 0.7407(2) -0.03175(15) 0.0721(7) Uani 1 1 d .
H22A H 0.3448 0.7913 -0.0508 0.087 Uiso 1 1 calc R
H22B H 0.3249 0.6727 -0.0583 0.087 Uiso 1 1 calc R
C23 C 0.3014(2) 0.68314(18) 0.07204(13) 0.0556(5) Uani 1 1 d .
C24 C -0.0034(2) 0.5873(3) 0.08503(16) 0.0771(7) Uani 1 1 d .
H24A H 0.0547 0.5160 0.0669 0.116 Uiso 1 1 calc R
H24B H -0.0876 0.6262 0.0511 0.116 Uiso 1 1 calc R
H24C H -0.0197 0.5596 0.1484 0.116 Uiso 1 1 calc R
C25 C -0.0184(2) 0.7820(2) 0.11304(18) 0.0906(9) Uani 1 1 d .
H25A H -0.0085 0.7437 0.1775 0.136 Uiso 1 1 calc R
H25B H -0.1119 0.8144 0.0948 0.136 Uiso 1 1 calc R
H25C H 0.0138 0.8500 0.0955 0.136 Uiso 1 1 calc R
C26 C 0.2760(3) 0.7844(2) 0.11774(19) 0.0889(8) Uani 1 1 d .
H26A H 0.1985 0.8577 0.0894 0.133 Uiso 1 1 calc R
H26B H 0.3535 0.8071 0.1118 0.133 Uiso 1 1 calc R
H26C H 0.2602 0.7516 0.1807 0.133 Uiso 1 1 calc R
C27 C 0.4452(2) 0.5875(2) 0.09741(16) 0.0711(7) Uani 1 1 d .
H27A H 0.4565 0.5532 0.1621 0.107 Uiso 1 1 calc R
H27B H 0.5077 0.6285 0.0739 0.107 Uiso 1 1 calc R
H27C H 0.4620 0.5204 0.0723 0.107 Uiso 1 1 calc R
C28 C 0.37003(17) 0.34439(15) 0.21425(12) 0.0431(4) Uani 1 1 d .
H28A H 0.3832 0.3648 0.1496 0.052 Uiso 1 1 calc R
H28B H 0.4445 0.3467 0.2433 0.052 Uiso 1 1 calc R
C29 C 0.5512(2) 0.03358(18) 0.29912(14) 0.0565(5) Uani 1 1 d .
C30 C 0.6567(2) -0.0706(2) 0.26603(17) 0.0723(7) Uani 1 1 d .
H30A H 0.7185 -0.0364 0.2279 0.087 Uiso 1 1 calc R
H30B H 0.7086 -0.1384 0.3179 0.087 Uiso 1 1 calc R
C31 C 0.5963(2) -0.1245(2) 0.21349(17) 0.0722(7) Uani 1 1 d .
H31A H 0.6678 -0.1864 0.1915 0.087 Uiso 1 1 calc R
H31B H 0.5411 -0.1664 0.2526 0.087 Uiso 1 1 calc R
C32 C 0.5109(2) -0.01846(19) 0.13479(15) 0.0614(6) Uani 1 1 d .
H32A H 0.4706 -0.0531 0.1022 0.074 Uiso 1 1 calc R
H32B H 0.5688 0.0179 0.0938 0.074 Uiso 1 1 calc R
C33 C 0.39859(18) 0.08663(17) 0.16331(12) 0.0467(4) Uani 1 1 d .
C34 C 0.6240(3) 0.0984(2) 0.33328(19) 0.0854(8) Uani 1 1 d .
H34A H 0.6673 0.1397 0.2839 0.128 Uiso 1 1 calc R
H34B H 0.6906 0.0363 0.3791 0.128 Uiso 1 1 calc R
H34C H 0.5598 0.1598 0.3583 0.128 Uiso 1 1 calc R
C35 C 0.4723(3) -0.0216(2) 0.37803(15) 0.0813(8) Uani 1 1 d .
H35A H 0.3931 0.0455 0.3872 0.122 Uiso 1 1 calc R
H35B H 0.5286 -0.0632 0.4321 0.122 Uiso 1 1 calc R
H35C H 0.4462 -0.0815 0.3638 0.122 Uiso 1 1 calc R
C36 C 0.3380(2) 0.1987(2) 0.07874(14) 0.0667(6) Uani 1 1 d .
H36A H 0.2640 0.2636 0.0950 0.100 Uiso 1 1 calc R
H36B H 0.3063 0.1716 0.0368 0.100 Uiso 1 1 calc R
H36C H 0.4057 0.2315 0.0512 0.100 Uiso 1 1 calc R
C37 C 0.2864(2) 0.0423(2) 0.20890(16) 0.0647(6) Uani 1 1 d .
H37A H 0.3252 -0.0380 0.2548 0.097 Uiso 1 1 calc R
H37B H 0.2374 0.0339 0.1646 0.097 Uiso 1 1 calc R
H37C H 0.2260 0.1031 0.2360 0.097 Uiso 1 1 calc R

loop_
_atom_site_aniso_label
_atom_site_aniso_U_11
_atom_site_aniso_U_22
_atom_site_aniso_U_33
_atom_site_aniso_U_23
_atom_site_aniso_U_13
_atom_site_aniso_U_12
O1 0.0508(7) 0.0317(6) 0.0414(6) -0.0122(5) -0.0031(5) -0.0109(5)
O2 0.0452(7) 0.0304(6) 0.0540(7) -0.0152(5) 0.0110(6) -0.0105(5)
N1 0.0451(9) 0.0463(9) 0.0588(9) -0.0257(7) 0.0093(7) -0.0144(7)
N2 0.0386(8) 0.0472(9) 0.0663(10) -0.0281(8) 0.0107(7) -0.0136(7)
N3 0.0443(8) 0.0384(8) 0.0420(8) -0.0105(6) -0.0011(6) -0.0138(7)
N4 0.0398(8) 0.0285(7) 0.0489(8) -0.0141(6) 0.0016(6) -0.0060(6)
C1 0.0830(16) 0.0710(15) 0.0658(13) -0.0298(12) -0.0052(12) -0.0276(13)
C2 0.106(2) 0.102(2) 0.0838(17) -0.0533(16) 0.0087(15) -0.0554(19)
C3 0.097(2) 0.083(2) 0.128(2) -0.0694(19) 0.0353(19) -0.0482(18)
C4 0.0879(19) 0.0576(16) 0.149(3) -0.0474(17) 0.0025(19) -0.0162(14)
C5 0.0653(14) 0.0573(14) 0.1068(19) -0.0374(13) -0.0062(13) -0.0123(11)
C6 0.0518(11) 0.0515(12) 0.0543(11) -0.0246(9) 0.0081(9) -0.0176(9)
C7 0.0438(10) 0.0466(11) 0.0461(10) -0.0165(8) 0.0035(8) -0.0126(8)
C8 0.0463(10) 0.0461(11) 0.0432(10) -0.0160(8) -0.0024(8) -0.0092(8)
C9 0.0375(9) 0.0368(9) 0.0481(9) -0.0145(7) 0.0036(7) -0.0091(7)
C10 0.0824(15) 0.0626(14) 0.0490(11) -0.0131(10) -0.0047(11) -0.0112(12)
C11 0.0439(11) 0.0795(15) 0.0642(12) -0.0360(11) -0.0014(9) -0.0177(10)
C12 0.0427(10) 0.0463(11) 0.0512(10) -0.0165(8) 0.0107(8) -0.0210(8)
C13 0.0432(10) 0.0523(12) 0.0621(11) -0.0230(9) 0.0087(9) -0.0151(9)
C14 0.0471(11) 0.0662(15) 0.0856(15) -0.0234(12) 0.0004(11) -0.0207(11)
C15 0.0603(14) 0.0783(17) 0.0929(17) -0.0270(13) -0.0026(12) -0.0369(13)
C16 0.0742(15) 0.0562(13) 0.0836(15) -0.0259(11) 0.0051(12) -0.0334(12)
C17 0.0512(11) 0.0451(11) 0.0719(13) -0.0175(10) 0.0049(10) -0.0191(9)
C18 0.0384(9) 0.0305(9) 0.0474(9) -0.0130(7) -0.0005(7) -0.0106(7)
C19 0.0486(11) 0.0577(13) 0.0518(11) -0.0072(9) -0.0056(9) -0.0102(10)
C20 0.0644(13) 0.0818(17) 0.0561(13) 0.0055(11) -0.0131(11) -0.0223(12)
C21 0.0895(17) 0.0702(16) 0.0596(13) 0.0105(11) -0.0099(12) -0.0253(14)
C22 0.0733(15) 0.0670(15) 0.0641(13) 0.0040(11) 0.0011(11) -0.0338(12)
C23 0.0601(12) 0.0445(11) 0.0634(12) -0.0081(9) -0.0025(10) -0.0270(10)
C24 0.0580(13) 0.0977(18) 0.0665(14) 0.0023(12) -0.0193(11) -0.0378(13)
C25 0.0687(15) 0.0696(16) 0.0886(17) -0.0168(13) 0.0039(13) 0.0144(13)
C26 0.119(2) 0.0545(14) 0.107(2) -0.0218(14) -0.0152(17) -0.0450(15)
C27 0.0540(12) 0.0729(15) 0.0787(15) -0.0021(12) 0.0013(11) -0.0334(11)
C28 0.0419(9) 0.0325(9) 0.0541(10) -0.0144(8) 0.0058(8) -0.0135(8)
C29 0.0590(12) 0.0398(10) 0.0598(12) -0.0106(9) -0.0138(10) -0.0076(9)
C30 0.0556(13) 0.0464(12) 0.0929(17) -0.0162(11) -0.0104(12) 0.0023(10)
C31 0.0694(14) 0.0394(12) 0.0968(17) -0.0285(11) 0.0111(13) -0.0050(10)
C32 0.0711(14) 0.0518(12) 0.0723(13) -0.0358(11) 0.0147(11) -0.0241(11)
C33 0.0472(10) 0.0411(10) 0.0549(10) -0.0186(8) 0.0017(8) -0.0170(8)
C34 0.0788(16) 0.0684(16) 0.1001(18) -0.0233(13) -0.0414(14) -0.0106(13)
C35 0.109(2) 0.0546(14) 0.0582(13) -0.0041(11) -0.0009(13) -0.0184(13)
C36 0.0734(14) 0.0656(14) 0.0593(12) -0.0188(11) -0.0142(11) -0.0212(12)
C37 0.0589(13) 0.0598(13) 0.0847(15) -0.0290(11) 0.0037(11) -0.0273(11)

loop_
_atom_type_symbol
_atom_type_description
_atom_type_scat_dispersion_real
_atom_type_scat_dispersion_imag
_atom_type_scat_source
C C 0.0033 0.0016 'International Tables Vol C Tables 4.2.6.8 and 6.1.1.4'
H H 0.0000 0.0000 'International Tables Vol C Tables 4.2.6.8 and 6.1.1.4'
N N 0.0061 0.0033 'International Tables Vol C Tables 4.2.6.8 and 6.1.1.4'
O O 0.0106 0.0060 'International Tables Vol C Tables 4.2.6.8 and 6.1.1.4'

loop_
_geom_angle_atom_site_label_1
_geom_angle_atom_site_label_2
_geom_angle_atom_site_label_3
_geom_angle
C18 O1 N3 112.86(12)
C28 O2 N4 110.51(11)
C7 N1 N2 108.58(15)
N1 N2 C12 119.85(15)
N1 N2 C9 111.13(14)
C12 N2 C9 125.84(16)
O1 N3 C23 105.07(13)
O1 N3 C19 108.12(12)
C23 N3 C19 117.22(14)
O2 N4 C29 106.73(13)
O2 N4 C33 106.33(12)
C29 N4 C33 118.25(14)
C2 C1 C6 120.8(2)
C3 C2 C1 121.3(3)
C2 C3 C4 118.6(3)
C3 C4 C5 121.2(3)
C4 C5 C6 121.2(3)
C5 C6 C1 116.9(2)
C5 C6 C7 119.78(19)
C1 C6 C7 123.28(19)
N1 C7 C6 119.78(16)
N1 C7 C8 112.33(16)
C6 C7 C8 127.87(16)
C11 C8 C7 114.72(16)
C11 C8 C10 109.50(17)
C7 C8 C10 108.52(15)
C11 C8 C9 116.19(15)
C7 C8 C9 99.42(14)
C10 C8 C9 107.84(16)
N2 C9 C18 110.42(14)
N2 C9 C8 99.88(14)
C18 C9 C8 120.67(14)
N2 C12 C17 120.07(17)
N2 C12 C13 121.29(18)
C17 C12 C13 118.64(18)
C14 C13 C12 120.1(2)
C13 C14 C15 121.2(2)
C14 C15 C16 119.1(2)
C15 C16 C17 120.8(2)
C16 C17 C12 120.2(2)
O1 C18 C28 114.99(13)
O1 C18 C9 107.40(14)
C28 C18 C9 113.72(13)
N3 C19 C24 108.03(16)
N3 C19 C25 115.56(18)
C24 C19 C25 107.7(2)
N3 C19 C20 106.46(16)
C24 C19 C20 106.84(19)
C25 C19 C20 111.85(19)
C21 C20 C19 114.3(2)
C20 C21 C22 107.57(18)
C21 C22 C23 113.34(19)
N3 C23 C27 107.35(16)
N3 C23 C26 115.38(18)
C27 C23 C26 107.87(19)
N3 C23 C22 106.77(16)
C27 C23 C22 107.81(18)
C26 C23 C22 111.36(18)
O2 C28 C18 103.93(13)
N4 C29 C34 107.04(16)
N4 C29 C30 106.71(16)
C34 C29 C30 108.44(19)
N4 C29 C35 115.00(17)
C34 C29 C35 108.1(2)
C30 C29 C35 111.34(18)
C31 C30 C29 113.50(18)
C32 C31 C30 109.14(18)
C31 C32 C33 113.36(17)
N4 C33 C36 106.50(15)
N4 C33 C37 116.26(16)
C36 C33 C37 108.18(17)
N4 C33 C32 106.19(15)
C36 C33 C32 108.42(17)
C37 C33 C32 110.98(17)

loop_
_geom_bond_atom_site_label_1
_geom_bond_atom_site_label_2
_geom_bond_distance
O1 C18 1.4324(19)
O1 N3 1.4733(17)
O2 C28 1.435(2)
O2 N4 1.4523(17)
N1 C7 1.290(2)
N1 N2 1.380(2)
N2 C12 1.390(2)
N2 C9 1.469(2)
N3 C23 1.496(2)
N3 C19 1.503(2)
N4 C29 1.493(2)
N4 C33 1.494(2)
C1 C2 1.377(4)
C1 C6 1.396(3)
C2 C3 1.355(4)
C3 C4 1.367(4)
C4 C5 1.375(4)
C5 C6 1.379(3)
C6 C7 1.464(3)
C7 C8 1.531(3)
C8 C11 1.528(3)
C8 C10 1.538(3)
C8 C9 1.556(3)
C9 C18 1.540(2)
C12 C17 1.391(3)
C12 C13 1.394(3)
C13 C14 1.373(3)
C14 C15 1.374(3)
C15 C16 1.376(3)
C16 C17 1.380(3)
C18 C28 1.525(2)
C19 C24 1.523(3)
C19 C25 1.535(3)
C19 C20 1.537(3)
C20 C21 1.505(3)
C21 C22 1.512(3)
C22 C23 1.541(3)
C23 C27 1.523(3)
C23 C26 1.533(3)
C29 C34 1.526(3)
C29 C30 1.532(3)
C29 C35 1.545(3)
C30 C31 1.514(3)
C31 C32 1.510(3)
C32 C33 1.533(3)
C33 C36 1.525(3)
C33 C37 1.527(3)
